data_7052850
loop_
_publ_author_name
'Coombs, Benjamin A.'
'Lindner, Benjamin D.'
'Edkins, Robert M.'
'Rominger, Frank'
'Beeby, Andrew'
'Bunz, Uwe H. F.'

_publ_section_title
;
 Photophysical property trends for a homologous series of
 bis-ethynyl-substituted benzochalcogendiazoles
;
_journal_issue 3
_journal_name_full 'New Journal of Chemistry'
_journal_page_first 550
_journal_paper_doi 10.1039/c2nj20847d
_journal_volume 36
_journal_year 2012
_chemical_formula_sum 'C28 H44 N2 O Si2'
_chemical_formula_weight 480.83
_chemical_name_systematic
;
?
;
_space_group_IT_number 14
_symmetry_cell_setting monoclinic
_symmetry_space_group_name_Hall '-P 2ybc'
_symmetry_space_group_name_H-M 'P 1 21/c 1'
_atom_sites_solution_hydrogens geom
_atom_sites_solution_primary direct
_atom_sites_solution_secondary difmap
_audit_creation_method SHELXL-97
_cell_angle_alpha 90.00
_cell_angle_beta 106.703(1)
_cell_angle_gamma 90.00
_cell_formula_units_Z 4
_cell_length_a 14.8274(3)
_cell_length_b 15.2591(3)
_cell_length_c 14.0991(3)
_cell_measurement_reflns_used 4466
_cell_measurement_temperature 200(2)
_cell_volume 3055.37(11)
_computing_cell_refinement 'Bruker SAINT'
_computing_data_collection 'Bruker SMART'
_computing_data_reduction 'Bruker SAINT'
_computing_molecular_graphics 'Bruker SHELXTL'
_computing_publication_material 'Bruker SHELXTL'
_computing_structure_refinement 'SHELXL-97 (Sheldrick, 2008)'
_computing_structure_solution 'SHELXS-97 (Sheldrick, 2008)'
_diffrn_ambient_temperature 200(2)
_diffrn_measured_fraction_theta_full 0.999
_diffrn_measured_fraction_theta_max 0.999
_diffrn_measurement_device_type 'Bruker SMART CCD'
_diffrn_measurement_method '\w scans'
_diffrn_radiation_monochromator graphite
_diffrn_radiation_source 'fine-focus sealed tube'
_diffrn_radiation_type MoK\a
_diffrn_radiation_wavelength 0.71073
_diffrn_reflns_av_R_equivalents 0.0599
_diffrn_reflns_av_sigmaI/netI 0.0418
_diffrn_reflns_limit_h_max 15
_diffrn_reflns_limit_h_min -15
_diffrn_reflns_limit_k_max 15
_diffrn_reflns_limit_k_min -15
_diffrn_reflns_limit_l_max 14
_diffrn_reflns_limit_l_min -14
_diffrn_reflns_number 18484
_diffrn_reflns_theta_full 21.51
_diffrn_reflns_theta_max 21.51
_diffrn_reflns_theta_min 1.43
_exptl_absorpt_coefficient_mu 0.136
_exptl_absorpt_correction_T_max 0.9628
_exptl_absorpt_correction_T_min 0.9450
_exptl_absorpt_correction_type multi-scan
_exptl_absorpt_process_details
;
Sheldrick, G. M. (2008). <i>SADABS</i>. University of G\"ottingen, Germany.
;
_exptl_crystal_colour colourless
_exptl_crystal_density_diffrn 1.045
_exptl_crystal_density_method 'not measured'
_exptl_crystal_description polyhedron
_exptl_crystal_F_000 1048
_exptl_crystal_size_max 0.42
_exptl_crystal_size_mid 0.30
_exptl_crystal_size_min 0.28
_refine_diff_density_max 0.411
_refine_diff_density_min -0.224
_refine_diff_density_rms 0.043
_refine_ls_extinction_method none
_refine_ls_goodness_of_fit_ref 1.041
_refine_ls_hydrogen_treatment constr
_refine_ls_matrix_type full
_refine_ls_number_parameters 389
_refine_ls_number_reflns 3523
_refine_ls_number_restraints 576
_refine_ls_restrained_S_all 1.183
_refine_ls_R_factor_all 0.0906
_refine_ls_R_factor_gt 0.0628
_refine_ls_shift/su_max 0.000
_refine_ls_shift/su_mean 0.000
_refine_ls_structure_factor_coef Fsqd
_refine_ls_weighting_details 'calc w=1/[\s^2^(Fo^2^)+(0.1098P)^2^+1.4638P] where P=(Fo^2^+2Fc^2^)/3'
_refine_ls_weighting_scheme calc
_refine_ls_wR_factor_gt 0.1687
_refine_ls_wR_factor_ref 0.1935
_reflns_number_gt 2512
_reflns_number_total 3523
_reflns_threshold_expression >2sigma(I)
_cod_data_source_file c2nj20847d.txt
_cod_data_source_block bc1
_cod_depositor_comments
;
The following automatic conversions were performed:

'_symmetry_cell_setting' value 'Monoclinic' changed to 'monoclinic'
according to /home/saulius/struct/CIF-dictionaries/cif_core.dic
dictionary named 'cif_core.dic' version 2.4.1 from 2010-06-29.

Automatic conversion script
Id: cif_fix_values 1715 2011-07-08 13:25:40Z adriana 
;
_cod_original_sg_symbol_H-M P2(1)/c
_cod_database_code 7052850

loop_
_symmetry_equiv_pos_as_xyz
'x, y, z'
'-x, y+1/2, -z+1/2'
'-x, -y, -z'
'x, -y-1/2, z-1/2'

loop_
_atom_site_label
_atom_site_type_symbol
_atom_site_fract_x
_atom_site_fract_y
_atom_site_fract_z
_atom_site_U_iso_or_equiv
_atom_site_adp_type
_atom_site_occupancy
_atom_site_symmetry_multiplicity
_atom_site_calc_flag
_atom_site_refinement_flags
_atom_site_disorder_assembly
_atom_site_disorder_group
C1 C 0.6297(3) -0.1318(3) 0.1976(3) 0.0576(11) Uani 1 1 d . . .
C2 C 0.5907(3) -0.0653(3) 0.2068(3) 0.0640(12) Uani 1 1 d . . .
C3 C 0.8476(3) -0.4434(3) 0.1920(3) 0.0618(12) Uani 1 1 d . A .
C4 C 0.8943(3) -0.5082(3) 0.1996(4) 0.0793(14) Uani 1 1 d . . .
C11 C 0.6811(3) -0.2100(2) 0.1939(3) 0.0479(10) Uani 1 1 d . A .
C12 C 0.7298(3) -0.2547(2) 0.2822(3) 0.0471(10) Uani 1 1 d . . .
N13 N 0.7333(3) -0.2349(3) 0.3736(3) 0.0728(11) Uani 1 1 d . . .
O1 O 0.7901(3) -0.2994(2) 0.4291(2) 0.0967(12) Uani 1 1 d . . .
N14 N 0.8218(3) -0.3580(3) 0.3718(3) 0.0777(11) Uani 1 1 d . . .
C15 C 0.7845(3) -0.3304(2) 0.2808(3) 0.0498(10) Uani 1 1 d . A .
C16 C 0.7930(3) -0.3666(2) 0.1910(3) 0.0509(10) Uani 1 1 d . . .
C17 C 0.7454(3) -0.3232(3) 0.1080(3) 0.0633(12) Uani 1 1 d . A .
H17 H 0.7486 -0.3447 0.0458 0.076 Uiso 1 1 calc R . .
C18 C 0.6908(3) -0.2469(3) 0.1095(3) 0.0622(12) Uani 1 1 d . . .
H18 H 0.6593 -0.2201 0.0481 0.075 Uiso 1 1 calc R A .
Si1 Si 0.53974(9) 0.04010(8) 0.22971(9) 0.0700(5) Uani 1 1 d D . .
C31 C 0.4110(3) 0.0235(3) 0.2076(4) 0.0930(17) Uani 1 1 d D . .
H31 H 0.3840 0.0812 0.2194 0.112 Uiso 1 1 calc R . .
C32 C 0.3875(4) -0.0421(4) 0.2782(5) 0.138(3) Uani 1 1 d D . .
H32A H 0.4198 -0.0254 0.3467 0.206 Uiso 1 1 calc R . .
H32B H 0.4082 -0.1007 0.2651 0.206 Uiso 1 1 calc R . .
H32C H 0.3193 -0.0426 0.2684 0.206 Uiso 1 1 calc R . .
C33 C 0.3618(4) -0.0025(5) 0.1009(4) 0.133(2) Uani 1 1 d D . .
H33A H 0.3761 0.0407 0.0558 0.200 Uiso 1 1 calc R . .
H33B H 0.2937 -0.0046 0.0908 0.200 Uiso 1 1 calc R . .
H33C H 0.3841 -0.0604 0.0875 0.200 Uiso 1 1 calc R . .
C34 C 0.6023(4) 0.0716(3) 0.3583(3) 0.1006(18) Uani 1 1 d D . .
H34 H 0.6617 0.1005 0.3545 0.121 Uiso 1 1 calc R . .
C35 C 0.6332(5) -0.0025(4) 0.4296(4) 0.141(3) Uani 1 1 d D . .
H35A H 0.6652 -0.0469 0.4007 0.211 Uiso 1 1 calc R . .
H35B H 0.5781 -0.0288 0.4436 0.211 Uiso 1 1 calc R . .
H35C H 0.6765 0.0195 0.4913 0.211 Uiso 1 1 calc R . .
C36 C 0.5503(5) 0.1414(4) 0.4009(4) 0.146(3) Uani 1 1 d D . .
H36A H 0.5290 0.1886 0.3524 0.219 Uiso 1 1 calc R . .
H36B H 0.5929 0.1655 0.4618 0.219 Uiso 1 1 calc R . .
H36C H 0.4957 0.1148 0.4156 0.219 Uiso 1 1 calc R . .
C37 C 0.5608(3) 0.1197(3) 0.1375(4) 0.0911(16) Uani 1 1 d D . .
H37 H 0.5269 0.0952 0.0711 0.109 Uiso 1 1 calc R . .
C38 C 0.6620(4) 0.1264(5) 0.1386(6) 0.153(3) Uani 1 1 d D . .
H38A H 0.6876 0.0675 0.1361 0.229 Uiso 1 1 calc R . .
H38B H 0.6981 0.1560 0.1993 0.229 Uiso 1 1 calc R . .
H38C H 0.6665 0.1601 0.0809 0.229 Uiso 1 1 calc R . .
C39 C 0.5168(5) 0.2094(3) 0.1420(5) 0.129(2) Uani 1 1 d D . .
H39A H 0.4511 0.2020 0.1418 0.194 Uiso 1 1 calc R . .
H39B H 0.5192 0.2442 0.0843 0.194 Uiso 1 1 calc R . .
H39C H 0.5518 0.2397 0.2027 0.194 Uiso 1 1 calc R . .
Si2 Si 0.9546(5) -0.6170(5) 0.2200(5) 0.128(3) Uani 0.593(7) 1 d PDU A 1
C41 C 1.0845(5) -0.5964(5) 0.2538(6) 0.094(3) Uani 0.593(7) 1 d PDU A 1
H41 H 1.1146 -0.6556 0.2601 0.113 Uiso 0.593(7) 1 calc PR A 1
C42 C 1.1134(8) -0.5503(11) 0.1726(9) 0.184(8) Uani 0.593(7) 1 d PDU A 1
H42A H 1.0854 -0.5803 0.1095 0.277 Uiso 0.593(7) 1 calc PR A 1
H42B H 1.1822 -0.5512 0.1877 0.277 Uiso 0.593(7) 1 calc PR A 1
H42C H 1.0914 -0.4895 0.1677 0.277 Uiso 0.593(7) 1 calc PR A 1
C43 C 1.1238(8) -0.5531(11) 0.3527(8) 0.136(5) Uani 0.593(7) 1 d PDU A 1
H43A H 1.1042 -0.5859 0.4032 0.204 Uiso 0.593(7) 1 calc PR A 1
H43B H 1.1002 -0.4929 0.3496 0.204 Uiso 0.593(7) 1 calc PR A 1
H43C H 1.1927 -0.5523 0.3698 0.204 Uiso 0.593(7) 1 calc PR A 1
C44 C 0.9172(8) -0.6722(9) 0.0951(9) 0.329(13) Uani 0.593(7) 1 d PDU A 1
H44 H 0.9455 -0.6378 0.0505 0.394 Uiso 0.593(7) 1 calc PR A 1
C45 C 0.958(2) -0.7644(15) 0.1009(19) 0.56(4) Uani 0.593(7) 1 d PDU A 1
H45A H 1.0244 -0.7633 0.1395 0.846 Uiso 0.593(7) 1 calc PR A 1
H45B H 0.9523 -0.7858 0.0340 0.846 Uiso 0.593(7) 1 calc PR A 1
H45C H 0.9231 -0.8034 0.1331 0.846 Uiso 0.593(7) 1 calc PR A 1
C46 C 0.8125(10) -0.6711(18) 0.0489(16) 0.36(3) Uani 0.593(7) 1 d PDU A 1
H46A H 0.7906 -0.6103 0.0381 0.534 Uiso 0.593(7) 1 calc PR A 1
H46B H 0.7816 -0.7003 0.0931 0.534 Uiso 0.593(7) 1 calc PR A 1
H46C H 0.7970 -0.7021 -0.0147 0.534 Uiso 0.593(7) 1 calc PR A 1
C47 C 0.9205(8) -0.6822(7) 0.3129(11) 0.314(13) Uani 0.593(7) 1 d PDU A 1
H47 H 0.8655 -0.7150 0.2698 0.377 Uiso 0.593(7) 1 calc PR A 1
C48 C 0.8761(18) -0.6381(16) 0.3800(15) 0.48(3) Uani 0.593(7) 1 d PDU A 1
H48A H 0.8318 -0.5937 0.3434 0.723 Uiso 0.593(7) 1 calc PR A 1
H48B H 0.9245 -0.6098 0.4336 0.723 Uiso 0.593(7) 1 calc PR A 1
H48C H 0.8420 -0.6813 0.4082 0.723 Uiso 0.593(7) 1 calc PR A 1
C49 C 0.9852(15) -0.7569(11) 0.3568(17) 0.349(18) Uani 0.593(7) 1 d PDU A 1
H49A H 0.9984 -0.7912 0.3036 0.523 Uiso 0.593(7) 1 calc PR A 1
H49B H 0.9551 -0.7945 0.3952 0.523 Uiso 0.593(7) 1 calc PR A 1
H49C H 1.0443 -0.7337 0.4003 0.523 Uiso 0.593(7) 1 calc PR A 1
Si2B Si 0.9742(6) -0.6008(6) 0.2191(5) 0.091(2) Uani 0.407(7) 1 d PDU A 2
C41B C 0.8917(7) -0.6938(6) 0.1808(10) 0.133(6) Uani 0.407(7) 1 d PDU A 2
H41B H 0.8482 -0.6913 0.2234 0.160 Uiso 0.407(7) 1 calc PR A 2
C42B C 0.8303(15) -0.6874(13) 0.0749(15) 0.27(2) Uani 0.407(7) 1 d PDU A 2
H42D H 0.8020 -0.6290 0.0631 0.398 Uiso 0.407(7) 1 calc PR A 2
H42E H 0.7804 -0.7317 0.0631 0.398 Uiso 0.407(7) 1 calc PR A 2
H42F H 0.8687 -0.6975 0.0298 0.398 Uiso 0.407(7) 1 calc PR A 2
C43B C 0.9407(11) -0.7830(6) 0.2003(18) 0.170(10) Uani 0.407(7) 1 d PDU A 2
H43D H 0.9814 -0.7852 0.2687 0.255 Uiso 0.407(7) 1 calc PR A 2
H43E H 0.9788 -0.7914 0.1546 0.255 Uiso 0.407(7) 1 calc PR A 2
H43F H 0.8933 -0.8295 0.1901 0.255 Uiso 0.407(7) 1 calc PR A 2
C44B C 1.0591(10) -0.5927(9) 0.1462(10) 0.136(6) Uani 0.407(7) 1 d PDU A 2
H44B H 1.1142 -0.6291 0.1826 0.163 Uiso 0.407(7) 1 calc PR A 2
C45B C 1.0254(18) -0.6321(17) 0.0438(12) 0.258(15) Uani 0.407(7) 1 d PDU A 2
H45D H 1.0005 -0.6910 0.0480 0.387 Uiso 0.407(7) 1 calc PR A 2
H45E H 1.0782 -0.6357 0.0151 0.387 Uiso 0.407(7) 1 calc PR A 2
H45F H 0.9758 -0.5951 0.0018 0.387 Uiso 0.407(7) 1 calc PR A 2
C46B C 1.0979(15) -0.5012(10) 0.1430(19) 0.214(13) Uani 0.407(7) 1 d PDU A 2
H46D H 1.1192 -0.4773 0.2103 0.321 Uiso 0.407(7) 1 calc PR A 2
H46E H 1.0486 -0.4635 0.1017 0.321 Uiso 0.407(7) 1 calc PR A 2
H46F H 1.1511 -0.5038 0.1149 0.321 Uiso 0.407(7) 1 calc PR A 2
C47B C 1.0307(10) -0.5989(10) 0.3545(6) 0.170(7) Uani 0.407(7) 1 d PDU A 2
H47B H 1.0685 -0.6540 0.3700 0.204 Uiso 0.407(7) 1 calc PR A 2
C48B C 1.100(2) -0.5251(18) 0.3890(13) 0.33(2) Uani 0.407(7) 1 d PDU A 2
H48D H 1.1446 -0.5245 0.3495 0.498 Uiso 0.407(7) 1 calc PR A 2
H48E H 1.1343 -0.5337 0.4589 0.498 Uiso 0.407(7) 1 calc PR A 2
H48F H 1.0661 -0.4693 0.3809 0.498 Uiso 0.407(7) 1 calc PR A 2
C49B C 0.9600(15) -0.6038(18) 0.4134(10) 0.33(2) Uani 0.407(7) 1 d PDU A 2
H49D H 0.9148 -0.6508 0.3869 0.496 Uiso 0.407(7) 1 calc PR A 2
H49E H 0.9265 -0.5478 0.4084 0.496 Uiso 0.407(7) 1 calc PR A 2
H49F H 0.9930 -0.6159 0.4830 0.496 Uiso 0.407(7) 1 calc PR A 2

loop_
_atom_site_aniso_label
_atom_site_aniso_U_11
_atom_site_aniso_U_22
_atom_site_aniso_U_33
_atom_site_aniso_U_23
_atom_site_aniso_U_13
_atom_site_aniso_U_12
C1 0.060(3) 0.059(3) 0.056(3) 0.004(2) 0.021(2) 0.006(2)
C2 0.061(3) 0.066(3) 0.068(3) 0.004(2) 0.022(2) 0.012(2)
C3 0.057(3) 0.052(3) 0.076(3) 0.000(2) 0.019(2) 0.002(2)
C4 0.063(3) 0.058(3) 0.112(4) -0.004(3) 0.018(3) 0.009(3)
C11 0.050(2) 0.044(2) 0.052(3) 0.0011(19) 0.019(2) 0.0026(19)
C12 0.050(2) 0.050(2) 0.045(2) 0.0001(19) 0.0196(19) -0.002(2)
N13 0.088(3) 0.077(3) 0.054(2) 0.003(2) 0.022(2) 0.015(2)
O1 0.132(3) 0.108(3) 0.0480(18) 0.0094(19) 0.022(2) 0.037(2)
N14 0.095(3) 0.079(3) 0.057(2) 0.013(2) 0.018(2) 0.021(2)
C15 0.053(2) 0.045(2) 0.054(3) 0.008(2) 0.018(2) 0.0011(19)
C16 0.055(2) 0.042(2) 0.059(3) 0.004(2) 0.021(2) 0.004(2)
C17 0.084(3) 0.053(3) 0.057(3) -0.004(2) 0.026(2) 0.012(2)
C18 0.079(3) 0.059(3) 0.048(3) 0.008(2) 0.018(2) 0.015(2)
Si1 0.0737(9) 0.0611(9) 0.0785(9) 0.0051(6) 0.0270(7) 0.0237(6)
C31 0.078(4) 0.072(3) 0.135(5) 0.011(3) 0.041(4) 0.027(3)
C32 0.116(5) 0.120(5) 0.205(8) 0.023(5) 0.093(5) 0.008(4)
C33 0.088(4) 0.130(6) 0.164(7) 0.001(5) 0.009(4) 0.005(4)
C34 0.115(4) 0.097(4) 0.090(4) -0.012(3) 0.029(3) 0.042(3)
C35 0.193(7) 0.145(6) 0.076(4) 0.008(4) 0.027(4) 0.067(6)
C36 0.194(7) 0.129(6) 0.111(5) -0.031(4) 0.040(5) 0.072(5)
C37 0.091(4) 0.071(3) 0.114(4) 0.016(3) 0.033(3) 0.012(3)
C38 0.135(6) 0.160(7) 0.181(7) 0.059(6) 0.074(6) 0.008(5)
C39 0.169(7) 0.080(4) 0.146(6) 0.036(4) 0.056(5) 0.030(4)
Si2 0.058(3) 0.061(3) 0.245(6) -0.009(3) 0.014(3) 0.023(2)
C41 0.078(6) 0.086(7) 0.114(7) 0.010(5) 0.021(5) 0.033(5)
C42 0.129(12) 0.22(2) 0.232(13) 0.111(15) 0.099(11) 0.088(13)
C43 0.117(9) 0.105(10) 0.169(10) -0.021(8) 0.013(8) -0.022(7)
C44 0.185(14) 0.25(2) 0.432(19) -0.264(18) -0.104(17) 0.126(15)
C45 0.54(5) 0.34(3) 0.58(6) -0.31(4) -0.21(4) 0.29(4)
C46 0.199(18) 0.26(3) 0.46(4) -0.09(3) -0.14(3) 0.02(2)
C47 0.24(2) 0.120(12) 0.67(3) 0.217(17) 0.26(3) 0.105(13)
C48 0.41(4) 0.62(5) 0.53(4) 0.45(4) 0.32(3) 0.43(4)
C49 0.27(2) 0.200(19) 0.60(5) 0.23(3) 0.17(3) 0.133(18)
Si2B 0.062(4) 0.073(4) 0.135(5) 0.006(3) 0.022(3) 0.020(3)
C41B 0.095(10) 0.028(7) 0.290(19) 0.009(10) 0.077(11) 0.019(6)
C42B 0.14(2) 0.111(19) 0.43(4) -0.10(2) -0.10(3) 0.052(18)
C43B 0.124(14) 0.031(7) 0.36(3) 0.008(12) 0.083(16) 0.022(7)
C44B 0.089(13) 0.117(12) 0.227(16) -0.021(13) 0.085(13) 0.006(9)
C45B 0.31(4) 0.34(3) 0.158(18) 0.004(18) 0.12(2) -0.02(3)
C46B 0.16(2) 0.140(16) 0.39(4) 0.095(17) 0.15(2) 0.020(14)
C47B 0.18(2) 0.156(16) 0.142(10) 0.037(12) 0.006(9) 0.079(13)
C48B 0.52(5) 0.14(3) 0.18(3) 0.02(2) -0.15(2) -0.03(3)
C49B 0.36(3) 0.47(4) 0.205(18) 0.24(3) 0.16(2) 0.36(3)

loop_
_atom_type_symbol
_atom_type_description
_atom_type_scat_dispersion_real
_atom_type_scat_dispersion_imag
_atom_type_scat_source
C C 0.0033 0.0016 'International Tables Vol C Tables 4.2.6.8 and 6.1.1.4'
H H 0.0000 0.0000 'International Tables Vol C Tables 4.2.6.8 and 6.1.1.4'
N N 0.0061 0.0033 'International Tables Vol C Tables 4.2.6.8 and 6.1.1.4'
O O 0.0106 0.0060 'International Tables Vol C Tables 4.2.6.8 and 6.1.1.4'
Si Si 0.0817 0.0704 'International Tables Vol C Tables 4.2.6.8 and 6.1.1.4'

loop_
_geom_angle_atom_site_label_1
_geom_angle_atom_site_label_2
_geom_angle_atom_site_label_3
_geom_angle
C2 C1 C11 175.7(4)
C1 C2 Si1 175.0(4)
C4 C3 C16 175.6(5)
C3 C4 Si2B 174.5(5)
C3 C4 Si2 171.5(5)
Si2B C4 Si2 11.9(4)
C18 C11 C12 114.3(3)
C18 C11 C1 124.9(4)
C12 C11 C1 120.8(3)
N13 C12 C15 110.0(3)
N13 C12 C11 128.1(4)
C15 C12 C11 121.9(3)
C12 N13 O1 103.8(3)
N14 O1 N13 112.6(3)
C15 N14 O1 104.3(3)
N14 C15 C12 109.3(4)
N14 C15 C16 128.8(4)
C12 C15 C16 121.9(4)
C17 C16 C15 115.0(4)
C17 C16 C3 124.5(4)
C15 C16 C3 120.5(4)
C16 C17 C18 123.0(4)
C16 C17 H17 118.5
C18 C17 H17 118.5
C11 C18 C17 123.8(4)
C11 C18 H18 118.1
C17 C18 H18 118.1
C2 Si1 C34 106.45(19)
C2 Si1 C31 107.7(2)
C34 Si1 C31 113.7(2)
C2 Si1 C37 106.6(2)
C34 Si1 C37 112.1(2)
C31 Si1 C37 109.9(2)
C32 C31 C33 109.8(4)
C32 C31 Si1 113.4(3)
C33 C31 Si1 112.2(3)
C32 C31 H31 107.0
C33 C31 H31 107.0
Si1 C31 H31 107.0
C31 C32 H32A 109.5
C31 C32 H32B 109.5
H32A C32 H32B 109.5
C31 C32 H32C 109.5
H32A C32 H32C 109.5
H32B C32 H32C 109.5
C31 C33 H33A 109.5
C31 C33 H33B 109.5
H33A C33 H33B 109.5
C31 C33 H33C 109.5
H33A C33 H33C 109.5
H33B C33 H33C 109.5
C35 C34 C36 110.7(4)
C35 C34 Si1 115.7(4)
C36 C34 Si1 113.4(3)
C35 C34 H34 105.3
C36 C34 H34 105.3
Si1 C34 H34 105.3
C34 C35 H35A 109.5
C34 C35 H35B 109.5
H35A C35 H35B 109.5
C34 C35 H35C 109.5
H35A C35 H35C 109.5
H35B C35 H35C 109.5
C34 C36 H36A 109.5
C34 C36 H36B 109.5
H36A C36 H36B 109.5
C34 C36 H36C 109.5
H36A C36 H36C 109.5
H36B C36 H36C 109.5
C38 C37 C39 112.2(5)
C38 C37 Si1 113.8(4)
C39 C37 Si1 113.3(3)
C38 C37 H37 105.5
C39 C37 H37 105.5
Si1 C37 H37 105.5
C37 C38 H38A 109.5
C37 C38 H38B 109.5
H38A C38 H38B 109.5
C37 C38 H38C 109.5
H38A C38 H38C 109.5
H38B C38 H38C 109.5
C37 C39 H39A 109.5
C37 C39 H39B 109.5
H39A C39 H39B 109.5
C37 C39 H39C 109.5
H39A C39 H39C 109.5
H39B C39 H39C 109.5
C47 Si2 C4 112.1(5)
C47 Si2 C41 112.6(4)
C4 Si2 C41 107.6(4)
C47 Si2 C44 111.0(5)
C4 Si2 C44 104.7(5)
C41 Si2 C44 108.5(4)
C43 C41 C42 112.4(7)
C43 C41 Si2 114.0(6)
C42 C41 Si2 112.4(5)
C43 C41 H41 105.7
C42 C41 H41 105.7
Si2 C41 H41 105.7
C41 C42 H42A 109.5
C41 C42 H42B 109.5
H42A C42 H42B 109.5
C41 C42 H42C 109.5
H42A C42 H42C 109.5
H42B C42 H42C 109.5
C41 C43 H43A 109.5
C41 C43 H43B 109.5
H43A C43 H43B 109.5
C41 C43 H43C 109.5
H43A C43 H43C 109.5
H43B C43 H43C 109.5
C46 C44 C45 112.2(9)
C46 C44 Si2 112.9(7)
C45 C44 Si2 110.9(7)
C46 C44 H44 106.8
C45 C44 H44 106.8
Si2 C44 H44 106.8
C44 C45 H45A 109.5
C44 C45 H45B 109.5
H45A C45 H45B 109.5
C44 C45 H45C 109.5
H45A C45 H45C 109.5
H45B C45 H45C 109.5
C44 C46 H46A 109.5
C44 C46 H46B 109.5
H46A C46 H46B 109.5
C44 C46 H46C 109.5
H46A C46 H46C 109.5
H46B C46 H46C 109.5
C48 C47 C49 115.7(8)
C48 C47 Si2 118.8(7)
C49 C47 Si2 115.6(6)
C48 C47 H47 100.5
C49 C47 H47 100.5
Si2 C47 H47 100.5
C47 C48 H48A 109.5
C47 C48 H48B 109.5
H48A C48 H48B 109.5
C47 C48 H48C 109.5
H48A C48 H48C 109.5
H48B C48 H48C 109.5
C47 C49 H49A 109.5
C47 C49 H49B 109.5
H49A C49 H49B 109.5
C47 C49 H49C 109.5
H49A C49 H49C 109.5
H49B C49 H49C 109.5
C4 Si2B C44B 112.6(6)
C4 Si2B C41B 101.8(5)
C44B Si2B C41B 112.9(5)
C4 Si2B C47B 103.1(6)
C44B Si2B C47B 113.2(6)
C41B Si2B C47B 112.2(5)
C42B C41B C43B 110.8(8)
C42B C41B Si2B 113.5(7)
C43B C41B Si2B 112.9(6)
C42B C41B H41B 106.4
C43B C41B H41B 106.4
Si2B C41B H41B 106.4
C41B C42B H42D 109.5
C41B C42B H42E 109.5
H42D C42B H42E 109.5
C41B C42B H42F 109.5
H42D C42B H42F 109.5
H42E C42B H42F 109.5
C41B C43B H43D 109.5
C41B C43B H43E 109.5
H43D C43B H43E 109.5
C41B C43B H43F 109.5
H43D C43B H43F 109.5
H43E C43B H43F 109.5
C45B C44B C46B 111.2(8)
C45B C44B Si2B 114.6(7)
C46B C44B Si2B 113.9(7)
C45B C44B H44B 105.4
C46B C44B H44B 105.4
Si2B C44B H44B 105.4
C44B C45B H45D 109.5
C44B C45B H45E 109.5
H45D C45B H45E 109.5
C44B C45B H45F 109.5
H45D C45B H45F 109.5
H45E C45B H45F 109.5
C44B C46B H46D 109.5
C44B C46B H46E 109.5
H46D C46B H46E 109.5
C44B C46B H46F 109.5
H46D C46B H46F 109.5
H46E C46B H46F 109.5
C48B C47B C49B 112.0(9)
C48B C47B Si2B 114.1(7)
C49B C47B Si2B 112.6(7)
C48B C47B H47B 105.7
C49B C47B H47B 105.7
Si2B C47B H47B 105.7
C47B C48B H48D 109.5
C47B C48B H48E 109.5
H48D C48B H48E 109.5
C47B C48B H48F 109.5
H48D C48B H48F 109.5
H48E C48B H48F 109.5
C47B C49B H49D 109.5
C47B C49B H49E 109.5
H49D C49B H49E 109.5
C47B C49B H49F 109.5
H49D C49B H49F 109.5
H49E C49B H49F 109.5

loop_
_geom_bond_atom_site_label_1
_geom_bond_atom_site_label_2
_geom_bond_distance
C1 C2 1.192(6)
C1 C11 1.425(6)
C2 Si1 1.845(5)
C3 C4 1.194(6)
C3 C16 1.423(6)
C4 Si2B 1.813(11)
C4 Si2 1.867(9)
C11 C18 1.361(5)
C11 C12 1.421(5)
C12 N13 1.311(5)
C12 C15 1.415(5)
N13 O1 1.383(5)
O1 N14 1.376(5)
N14 C15 1.312(5)
C15 C16 1.420(5)
C16 C17 1.353(5)
C17 C18 1.422(6)
C17 H17 0.9500
C18 H18 0.9500
Si1 C34 1.847(4)
Si1 C31 1.860(4)
Si1 C37 1.870(4)
C31 C32 1.522(5)
C31 C33 1.524(6)
C31 H31 1.0000
C32 H32A 0.9800
C32 H32B 0.9800
C32 H32C 0.9800
C33 H33A 0.9800
C33 H33B 0.9800
C33 H33C 0.9800
C34 C35 1.495(6)
C34 C36 1.536(5)
C34 H34 1.0000
C35 H35A 0.9800
C35 H35B 0.9800
C35 H35C 0.9800
C36 H36A 0.9800
C36 H36B 0.9800
C36 H36C 0.9800
C37 C38 1.499(6)
C37 C39 1.526(5)
C37 H37 1.0000
C38 H38A 0.9800
C38 H38B 0.9800
C38 H38C 0.9800
C39 H39A 0.9800
C39 H39B 0.9800
C39 H39C 0.9800
Si2 C47 1.827(7)
Si2 C41 1.873(7)
Si2 C44 1.887(7)
C41 C43 1.500(7)
C41 C42 1.507(7)
C41 H41 1.0000
C42 H42A 0.9800
C42 H42B 0.9800
C42 H42C 0.9800
C43 H43A 0.9800
C43 H43B 0.9800
C43 H43C 0.9800
C44 C46 1.501(9)
C44 C45 1.523(9)
C44 H44 1.0000
C45 H45A 0.9800
C45 H45B 0.9800
C45 H45C 0.9800
C46 H46A 0.9800
C46 H46B 0.9800
C46 H46C 0.9800
C47 C48 1.464(8)
C47 C49 1.505(8)
C47 H47 1.0000
C48 H48A 0.9800
C48 H48B 0.9800
C48 H48C 0.9800
C49 H49A 0.9800
C49 H49B 0.9800
C49 H49C 0.9800
Si2B C44B 1.843(8)
Si2B C41B 1.851(7)
Si2B C47B 1.852(8)
C41B C42B 1.512(9)
C41B C43B 1.530(8)
C41B H41B 1.0000
C42B H42D 0.9800
C42B H42E 0.9800
C42B H42F 0.9800
C43B H43D 0.9800
C43B H43E 0.9800
C43B H43F 0.9800
C44B C45B 1.511(8)
C44B C46B 1.515(9)
C44B H44B 1.0000
C45B H45D 0.9800
C45B H45E 0.9800
C45B H45F 0.9800
C46B H46D 0.9800
C46B H46E 0.9800
C46B H46F 0.9800
C47B C48B 1.506(8)
C47B C49B 1.515(8)
C47B H47B 1.0000
C48B H48D 0.9800
C48B H48E 0.9800
C48B H48F 0.9800
C49B H49D 0.9800
C49B H49E 0.9800
C49B H49F 0.9800

loop_
_geom_torsion_atom_site_label_1
_geom_torsion_atom_site_label_2
_geom_torsion_atom_site_label_3
_geom_torsion_atom_site_label_4
_geom_torsion
C11 C1 C2 Si1 15(10)
C16 C3 C4 Si2B -60(9)
C16 C3 C4 Si2 55(8)
C2 C1 C11 C18 -149(6)
C2 C1 C11 C12 29(6)
C18 C11 C12 N13 -179.8(4)
C1 C11 C12 N13 2.0(6)
C18 C11 C12 C15 0.8(5)
C1 C11 C12 C15 -177.4(4)
C15 C12 N13 O1 -0.4(4)
C11 C12 N13 O1 -179.9(4)
C12 N13 O1 N14 0.4(5)
N13 O1 N14 C15 -0.3(5)
O1 N14 C15 C12 0.1(4)
O1 N14 C15 C16 -179.6(4)
N13 C12 C15 N14 0.2(5)
C11 C12 C15 N14 179.7(4)
N13 C12 C15 C16 179.9(4)
C11 C12 C15 C16 -0.6(6)
N14 C15 C16 C17 179.8(4)
C12 C15 C16 C17 0.1(6)
N14 C15 C16 C3 0.3(6)
C12 C15 C16 C3 -179.3(4)
C4 C3 C16 C17 -174(6)
C4 C3 C16 C15 5(6)
C15 C16 C17 C18 0.1(6)
C3 C16 C17 C18 179.5(4)
C12 C11 C18 C17 -0.5(6)
C1 C11 C18 C17 177.6(4)
C16 C17 C18 C11 0.1(7)
C1 C2 Si1 C34 -23(5)
C1 C2 Si1 C31 -145(5)
C1 C2 Si1 C37 97(5)
C2 Si1 C31 C32 63.0(4)
C34 Si1 C31 C32 -54.7(5)
C37 Si1 C31 C32 178.7(4)
C2 Si1 C31 C33 -62.2(4)
C34 Si1 C31 C33 -179.9(4)
C37 Si1 C31 C33 53.6(4)
C2 Si1 C34 C35 -32.8(5)
C31 Si1 C34 C35 85.6(5)
C37 Si1 C34 C35 -149.0(4)
C2 Si1 C34 C36 -162.3(4)
C31 Si1 C34 C36 -43.8(5)
C37 Si1 C34 C36 81.5(5)
C2 Si1 C37 C38 -54.1(5)
C34 Si1 C37 C38 62.0(5)
C31 Si1 C37 C38 -170.6(5)
C2 Si1 C37 C39 176.1(4)
C34 Si1 C37 C39 -67.8(4)
C31 Si1 C37 C39 59.7(5)
C3 C4 Si2 C47 -19(3)
Si2B C4 Si2 C47 136(2)
C3 C4 Si2 C41 -143(3)
Si2B C4 Si2 C41 12.0(17)
C3 C4 Si2 C44 101(3)
Si2B C4 Si2 C44 -103(2)
C47 Si2 C41 C43 -56.3(10)
C4 Si2 C41 C43 67.8(9)
C44 Si2 C41 C43 -179.5(9)
C47 Si2 C41 C42 174.4(9)
C4 Si2 C41 C42 -61.6(9)
C44 Si2 C41 C42 51.1(10)
C47 Si2 C44 C46 70.5(16)
C4 Si2 C44 C46 -50.6(16)
C41 Si2 C44 C46 -165.2(15)
C47 Si2 C44 C45 -56.4(17)
C4 Si2 C44 C45 -177.5(17)
C41 Si2 C44 C45 67.8(17)
C4 Si2 C47 C48 -17.6(16)
C41 Si2 C47 C48 103.9(16)
C44 Si2 C47 C48 -134.3(15)
C4 Si2 C47 C49 -162.1(13)
C41 Si2 C47 C49 -40.6(15)
C44 Si2 C47 C49 81.3(14)
C3 C4 Si2B C44B -79(6)
Si2 C4 Si2B C44B 141(2)
C3 C4 Si2B C41B 160(5)
Si2 C4 Si2B C41B 20.2(18)
C3 C4 Si2B C47B 43(6)
Si2 C4 Si2B C47B -96.3(19)
C4 Si2B C41B C42B 58.9(13)
C44B Si2B C41B C42B -62.0(14)
C47B Si2B C41B C42B 168.6(14)
C4 Si2B C41B C43B -174.0(11)
C44B Si2B C41B C43B 65.1(12)
C47B Si2B C41B C43B -64.3(13)
C4 Si2B C44B C45B -88.9(15)
C41B Si2B C44B C45B 25.7(16)
C47B Si2B C44B C45B 154.6(14)
C4 Si2B C44B C46B 40.7(13)
C41B Si2B C44B C46B 155.3(12)
C47B Si2B C44B C46B -75.8(15)
C4 Si2B C47B C48B -72.3(15)
C44B Si2B C47B C48B 49.7(17)
C41B Si2B C47B C48B 178.9(16)
C4 Si2B C47B C49B 56.9(13)
C44B Si2B C47B C49B 178.9(13)
C41B Si2B C47B C49B -51.9(15)
